data_2001756
loop_
_publ_author_name
'Gall, P.'
'Gougeon, P.'

_publ_section_title
;
 Structure of Ce~16~Mo~21~O~56~ containing single Mo atoms and isolated
 Mo~10~ clusters
;
_journal_issue 4
_journal_name_full 'Acta Crystallographica Section C'
_journal_page_first 659
_journal_page_last 663
_journal_paper_doi 10.1107/S0108270192011533
_journal_volume 49
_journal_year 1993
_chemical_formula_sum 'Ce16 Mo21 O56'
_chemical_formula_weight 5152.63
_symmetry_cell_setting monoclinic
_symmetry_space_group_name_Hall '-P 2ybc'
_symmetry_space_group_name_H-M 'P 1 21/c 1'
_cell_angle_alpha 90
_cell_angle_beta 99.920(10)
_cell_angle_gamma 90
_cell_formula_units_Z 2
_cell_length_a 13.450(3)
_cell_length_b 13.398(5)
_cell_length_c 13.357(4)
_cell_volume 2371.0(13)
_diffrn_radiation_type Mo
_diffrn_radiation_wavelength 0.71073
_exptl_absorpt_coefficient_mu 20.597
_exptl_crystal_density_diffrn 7.217
_exptl_crystal_F_000 4516
_cod_data_source_file du1018.cif
_cod_data_source_block du1018_structure_1_of_1
_cod_original_cell_volume 2371.0(12)
_cod_database_code 2001756

loop_
_atom_site_label
_atom_site_fract_x
_atom_site_fract_y
_atom_site_fract_z
Ce(1) .36673(4) .11915(4) .27919(4)
Ce(2) .14122(4) .30375(4) .27438(4)
Ce(3) .32849(4) .30971(5) .07289(4)
Ce(4) .10832(4) .11063(4) .05029(4)
Ce(5) .64390(4) .16581(4) .64363(4)
Ce(6) .84709(4) .09661(5) .13425(4)
Ce(7) .12967(4) -.16883(4) .13818(4)
Ce(8) .68169(4) .12388(5) .35409(4)
Mo(1) .52337(6) -.07504(7) .21584(6)
Mo(2) .51528(6) .28934(6) .42867(6)
Mo(3) .35433(6) -.05441(6) .06243(6)
Mo(4) .35216(6) .08522(7) .92249(6)
Mo(5) .48478(6) -.07318(6) -.07708(6)
Mo(6) .03950(6) -.00542(7) .28344(6)
Mo(7) .19833(6) .00798(7) .42532(6)
Mo(8) .93242(6) .14665(6) .55962(6)
Mo(9) .04699(6) .14339(6) .42144(6)
Mo(10) .91292(6) -.01035(6) .42363(6)
Mo(11) .500 .000 .500
O(1) .3305(6) .0910(6) .7635(5)
O(2) .3731(5) .9431(5) .2202(5)
O(3) .4678(5) .5737(5) .2669(5)
O(4) .4942(5) .2774(5) .2767(5)
O(5) .4660(6) .0767(6) .6207(5)
O(6) .3663(6) .2605(5) .4146(5)
O(7) .3372(6) .7082(6) .5634(5)
O(8) .4821(5) .7245(5) .4223(5)
O(9) .4615(6) .8695(6) .5603(5)
O(10) .3660(5) .3987(5) .5815(5)
O(11) .3310(5) .5689(5) .4034(5)
O(12) .2021(5) .5467(6) .5482(5)
O(13) .2052(5) .4026(6) .4146(5)
O(14) .0259(5) .1384(5) .2639(5)
O(15) .0437(6) .8438(5) .2842(5)
O(16) .1121(5) .4805(5) .2290(5)
O(17) .1866(6) -.0091(6) .2759(5)
O(18) .0105(6) .5085(6) .6203(5)
O(19) .1989(5) .1570(6) .4164(5)
O(20) .2231(6) .8630(6) .4492(5)
O(21) .2396(5) .0253(5) .5767(5)
O(22) .3559(5) .0162(6) .4211(5)
O(23) .0890(5) .1650(6) .5783(5)
O(24) .1114(5) .8579(5) .5977(5)
O(25) .0736(5) .7032(5) .4547(5)
O(26) .0435(5) .2887(5) .4067(5)
O(27) .2483(6) .7748(6) .7565(6)
O(28) .2387(6) .2927(6) .6765(5)

loop_
_geom_bond_atom_site_label_1
_geom_bond_atom_site_label_2
_geom_bond_distance
Mo(1) Mo(2) 2.6370(10)
Mo(1) Mo(4) 2.7020(10)
Mo(1) Mo(5) 2.7060(10)
Mo(1) Mo(3) 2.8000(10)
Mo(2) Mo(5) 2.7060(10)
Mo(2) Mo(3) 2.7200(10)
Mo(2) Mo(4) 2.7540(10)
Mo(3) Mo(4) 2.6410(10)
Mo(3) Mo(5) 2.7380(10)
Mo(3) Mo(5) 2.7820(10)
Mo(4) Mo(5) 2.7460(10)
Mo(4) Mo(5) 2.7720(10)
Mo(5) Mo(5) 2.8220(10)
Mo(1) O(1) 1.949(8)
Mo(1) O(4) 1.995(7)
Mo(1) O(3) 2.007(7)
Mo(1) O(2) 2.047(7)
Mo(1) O(5) 2.164(7)
Mo(2) O(7) 1.969(8)
Mo(2) O(8) 1.993(7)
Mo(2) O(4) 2.007(7)
Mo(2) O(6) 2.018(8)
Mo(2) O(9) 2.152(8)
Mo(3) O(12) 2.026(7)
Mo(3) O(7) 2.074(8)
Mo(3) O(2) 2.079(7)
Mo(3) O(11) 2.102(7)
Mo(3) O(10) 2.104(7)
Mo(4) O(13) 1.967(7)
Mo(4) O(6) 2.081(7)
Mo(6) Mo(7) 2.6060(10)
Mo(6) Mo(9) 2.7060(10)
Mo(6) Mo(10) 2.7400(10)
Mo(6) Mo(8) 2.8010(10)
Mo(7) Mo(10) 2.7110(10)
Mo(7) Mo(8) 2.7470(10)
Mo(7) Mo(9) 2.7210(10)
Mo(8) Mo(9) 2.6010(10)
Mo(8) Mo(10) 2.7480(10)
Mo(8) Mo(10) 2.7620(10)
Mo(9) Mo(10) 2.7140(10)
Mo(9) Mo(10) 2.7410(10)
Mo(10) Mo(10) 2.8420(10)
Mo(6) O(14) 1.950(7)
Mo(6) O(17) 1.999(8)
Mo(6) O(15) 2.020(7)
Mo(6) O(16) 2.025(7)
Mo(6) O(18) 2.147(7)
Mo(7) O(20) 1.987(8)
Mo(7) O(17) 1.988(7)
Mo(7) O(19) 2.000(8)
Mo(7) O(21) 2.016(7)
Mo(7) O(22) 2.133(7)
Mo(8) O(25) 2.021(7)
Mo(8) O(15) 2.059(7)
Mo(8) O(20) 2.078(8)
Mo(8) O(24) 2.084(7)
Mo(8) O(23) 2.093(7)
Mo(9) O(26) 1.956(7)
Mo(9) O(19) 2.064(7)
Mo(4) O(11) 2.094(7)
Mo(4) O(1) 2.095(7)
Mo(4) O(10) 2.110(7)
Mo(5) O(8) 2.028(7)
Mo(5) O(11) 2.040(7)
Mo(5) O(10) 2.052(7)
Mo(5) O(3) 2.057(7)
Mo(11) O(5) 2.029(7)
Mo(11) O(9) 2.030(8)
Mo(11) O(22) 2.051(8)
Ce(1) O(28) 2.330(8)
Ce(1) O(22) 2.369(7)
Ce(1) O(3) 2.485(7)
Ce(1) O(2) 2.493(7)
Ce(1) O(6) 2.619(7)
Ce(1) O(10) 2.650(7)
Ce(1) O(4) 2.731(7)
Ce(1) O(9) 2.872(8)
Ce(1) O(17) 2.964(8)
Ce(1) O(19) 3.184(7)
Ce(2) O(13) 2.334(8)
Ce(2) O(26) 2.385(7)
Ce(2) O(28) 2.385(7)
Ce(2) O(16) 2.459(7)
Ce(2) O(15) 2.533(8)
Ce(2) O(23) 2.626(7)
Ce(2) O(14) 2.693(7)
Ce(2) O(19) 2.750(7)
Ce(2) O(1) 2.935(8)
Ce(3) O(5) 2.396(8)
Ce(3) O(28) 2.415(8)
Ce(3) O(6) 2.446(7)
Ce(3) O(21) 2.517(7)
Ce(3) O(19) 2.520(8)
Ce(3) O(8) 2.782(7)
Ce(3) O(10) 2.837(7)
Ce(3) O(1) 2.868(7)
Ce(3) O(22) 2.153(7)
Ce(3) O(4) 3.237(7)
Ce(3) O(23) 3.251(7)
Mo(9) O(14) 2.076(7)
Mo(9) O(23) 2.094(7)
Mo(9) O(24) 2.102(7)
Mo(10) O(16) 2.013(7)
Mo(10) O(21) 2.061(7)
Mo(10) O(23) 2.072(7)
Mo(10) O(24) 2.080(7)
Ce(5) O(8) 2.300(7)
Ce(5) O(27) 2.312(7)
Ce(5) O(2) 2.373(7)
Ce(5) O(20) 2.377(7)
Ce(5) O(22) 2.588(7)
Ce(5) O(5) 2.644(7)
Ce(5) O(9) 2.885(8)
Ce(5) O(4) 3.004(7)
Ce(5) O(17) 3.149(8)
Ce(5) O(7) 3.287(7)
Ce(6) O(25) 2.242(7)
Ce(6) O(16) 2.389(7)
Ce(6) O(11) 2.390(7)
Ce(6) O(12) 2.503(7)
Ce(6) O(18) 2.643(8)
Ce(6) O(27) 2.718(8)
Ce(6) O(13) 2.742(8)
Ce(6) O(14) 2.768(7)
Ce(7) O(12) 2.340(7)
Ce(7) O(26) 2.372(7)
Ce(7) O(15) 2.439(7)
Ce(7) O(25) 2.480(7)
Ce(7) O(27) 2.488(8)
Ce(7) O(24) 2.594(7)
Ce(7) O(18) 2.667(8)
Ce(7) O(17) 2.841(7)
Ce(7) O(7) 3.167(7)
Ce(4) O(18) 2.362(8)
Ce(4) O(26) 2.384(7)
Ce(4) O(13) 2.415(7)
Ce(4) O(12) 2.459(8)
Ce(4) O(28) 2.564(8)
Ce(4) O(25) 2.733(7)
Ce(4) O(18) 2.892(8)
Ce(4) O(23) 3.046(7)
Ce(4) O(14) 3.255(7)
Ce(4) O(17) 3.416(7)
Ce(4) O(10) 3.421(7)
Ce(8) O(27) 2.322(7)
Ce(8) O(21) 2.374(7)
Ce(8) O(9) 2.404(7)
Ce(8) O(3) 2.447(7)
Ce(8) O(7) 2.537(8)
Ce(8) O(20) 2.723(7)
Ce(8) O(24) 2.757(7)
Ce(8) O(1) 3.271(8)
Ce(8) O(4) 3.280(7)
Ce(8) O(5) 3.393(7)
